data_2017947
loop_
_publ_author_name
'Cort\'es, Edwar'
'Abon\'ia, Rodrigo'
'Cobo, Justo'
'Glidewell, Christopher'

_publ_section_title
;
 Methyl
 4-[(1-acetyl-3-<i>tert</i>-butyl-1<i>H</i>-pyrazol-5-yl)amino]-3-nitrobenzoate
;
_journal_coeditor_code SK3396
_journal_issue 1
_journal_name_full 'Acta Crystallographica Section C'
_journal_page_first o26
_journal_page_last o28
_journal_paper_doi 10.1107/S0108270110047955
_journal_volume 67
_journal_year 2011
_chemical_formula_iupac 'C17 H20 N4 O5'
_chemical_formula_moiety 'C17 H20 N4 O5'
_chemical_formula_sum 'C17 H20 N4 O5'
_chemical_formula_weight 360.37
_chemical_name_systematic
;
Methyl
4-[(1-acetyl-3-<i>tert</i>-butyl-1<i>H</i>-pyrazol-5-yl)amino]-3-nitrobenzoate
;
_space_group_IT_number 14
_symmetry_cell_setting monoclinic
_symmetry_space_group_name_Hall '-P 2ybc'
_symmetry_space_group_name_H-M 'P 1 21/c 1'
_atom_sites_solution_hydrogens geom
_atom_sites_solution_primary direct
_atom_sites_solution_secondary difmap
_cell_angle_alpha 90.00
_cell_angle_beta 91.727(11)
_cell_angle_gamma 90.00
_cell_formula_units_Z 4
_cell_length_a 11.9079(15)
_cell_length_b 15.6452(13)
_cell_length_c 9.2550(10)
_cell_measurement_reflns_used 3200
_cell_measurement_temperature 120(2)
_cell_measurement_theta_max 25.50
_cell_measurement_theta_min 3.04
_cell_volume 1723.4(3)
_computing_cell_refinement 'DIRAX/LSQ (Duisenberg <i>et al.</i>, 2000)'
_computing_data_collection 'COLLECT (Hooft, 1999)'
_computing_data_reduction 'EVALCCD (Duisenberg <i>et al.</i>, 2003)'
_computing_molecular_graphics 'PLATON (Spek, 2009)'
_computing_publication_material 'SHELXL97 (Sheldrick, 2008) and PLATON (Spek, 2009)'
_computing_structure_refinement 'SHELXL97 (Sheldrick, 2008)'
_computing_structure_solution 'SIR2004 (Burla <i>et al.</i>, 2005)'
_diffrn_ambient_temperature 120(2)
_diffrn_detector_area_resol_mean 9.091
_diffrn_measured_fraction_theta_full 0.998
_diffrn_measured_fraction_theta_max 0.998
_diffrn_measurement_device_type 'Bruker Nonius KappaCCD'
_diffrn_measurement_method '\f and \w'
_diffrn_radiation_monochromator graphite
_diffrn_radiation_source 'Bruker Nonius FR591 rotating anode'
_diffrn_radiation_type 'Mo K\a'
_diffrn_radiation_wavelength 0.71073
_diffrn_reflns_av_R_equivalents 0.0513
_diffrn_reflns_av_sigmaI/netI 0.0378
_diffrn_reflns_limit_h_max 14
_diffrn_reflns_limit_h_min -14
_diffrn_reflns_limit_k_max 18
_diffrn_reflns_limit_k_min -18
_diffrn_reflns_limit_l_max 11
_diffrn_reflns_limit_l_min -11
_diffrn_reflns_number 19894
_diffrn_reflns_theta_full 25.50
_diffrn_reflns_theta_max 25.50
_diffrn_reflns_theta_min 3.04
_diffrn_standards_decay_% 0
_diffrn_standards_interval_count 0
_diffrn_standards_interval_time 0
_diffrn_standards_number 0
_exptl_absorpt_coefficient_mu 0.104
_exptl_absorpt_correction_T_max 0.990
_exptl_absorpt_correction_T_min 0.965
_exptl_absorpt_correction_type multi-scan
_exptl_absorpt_process_details '(SADABS; Sheldrick, 2003)'
_exptl_crystal_colour orange
_exptl_crystal_density_diffrn 1.389
_exptl_crystal_density_method 'not measured'
_exptl_crystal_description plate
_exptl_crystal_F_000 760
_exptl_crystal_size_max 0.44
_exptl_crystal_size_mid 0.28
_exptl_crystal_size_min 0.10
_refine_diff_density_max 0.251
_refine_diff_density_min -0.241
_refine_ls_extinction_method none
_refine_ls_goodness_of_fit_ref 1.106
_refine_ls_hydrogen_treatment constr
_refine_ls_matrix_type full
_refine_ls_number_parameters 240
_refine_ls_number_reflns 3200
_refine_ls_number_restraints 0
_refine_ls_restrained_S_all 1.106
_refine_ls_R_factor_all 0.0725
_refine_ls_R_factor_gt 0.0490
_refine_ls_shift/su_max 0.001
_refine_ls_shift/su_mean 0.000
_refine_ls_structure_factor_coef Fsqd
_refine_ls_weighting_details 'w=1/[\s^2^(Fo^2^)+(0.0451P)^2^+0.8903P] where P=(Fo^2^+2Fc^2^)/3'
_refine_ls_weighting_scheme calc
_refine_ls_wR_factor_gt 0.1019
_refine_ls_wR_factor_ref 0.1116
_reflns_number_gt 2743
_reflns_number_total 3200
_reflns_threshold_expression I>2\s(I)
_cod_data_source_file sk3396.cif
_cod_data_source_block I
_cod_original_sg_symbol_H-M 'P 21/c'
_cod_database_code 2017947
_cod_database_fobs_code 2017947

loop_
_symmetry_equiv_pos_as_xyz
'x, y, z'
'-x, y+1/2, -z+1/2'
'-x, -y, -z'
'x, -y-1/2, z-1/2'

loop_
_atom_site_type_symbol
_atom_site_label
_atom_site_fract_x
_atom_site_fract_y
_atom_site_fract_z
_atom_site_U_iso_or_equiv
_atom_site_adp_type
_atom_site_calc_flag
_atom_site_refinement_flags
_atom_site_occupancy
_atom_site_disorder_assembly
_atom_site_disorder_group
N N1 0.24201(13) 0.41106(10) 0.39672(17) 0.0189(4) Uani d . 1 . .
N N2 0.17858(13) 0.47680(10) 0.33613(18) 0.0207(4) Uani d . 1 . .
C C3 0.19966(16) 0.54255(12) 0.4195(2) 0.0191(4) Uani d . 1 . .
C C4 0.27613(16) 0.52293(12) 0.5338(2) 0.0209(4) Uani d . 1 . .
H H4 0.3035 0.5605 0.6074 0.025 Uiso calc R 1 . .
C C5 0.30256(16) 0.43934(12) 0.5171(2) 0.0194(4) Uani d . 1 . .
C C11 0.22648(16) 0.32802(12) 0.3461(2) 0.0205(4) Uani d . 1 . .
O O11 0.26893(12) 0.26889(8) 0.41225(15) 0.0256(3) Uani d . 1 . .
C C12 0.15868(18) 0.31848(13) 0.2111(2) 0.0257(5) Uani d . 1 . .
H H12A 0.1471 0.2576 0.1906 0.039 Uiso calc R 1 . .
H H12B 0.1981 0.3450 0.1313 0.039 Uiso calc R 1 . .
H H12C 0.0858 0.3464 0.2218 0.039 Uiso calc R 1 . .
C C31 0.14041(16) 0.62649(12) 0.3951(2) 0.0225(5) Uani d . 1 . .
C C32 0.2194(2) 0.69988(14) 0.4319(3) 0.0403(6) Uani d . 1 . .
H H32A 0.2855 0.6964 0.3716 0.060 Uiso calc R 1 . .
H H32B 0.2431 0.6964 0.5341 0.060 Uiso calc R 1 . .
H H32C 0.1806 0.7543 0.4139 0.060 Uiso calc R 1 . .
C C33 0.0413(2) 0.62931(16) 0.4936(3) 0.0520(8) Uani d . 1 . .
H H33A 0.0677 0.6205 0.5938 0.078 Uiso calc R 1 . .
H H33B -0.0121 0.5841 0.4658 0.078 Uiso calc R 1 . .
H H33C 0.0043 0.6851 0.4848 0.078 Uiso calc R 1 . .
C C34 0.1002(2) 0.63483(15) 0.2388(3) 0.0407(6) Uani d . 1 . .
H H34A 0.0526 0.5858 0.2125 0.061 Uiso calc R 1 . .
H H34B 0.1652 0.6363 0.1763 0.061 Uiso calc R 1 . .
H H34C 0.0569 0.6877 0.2266 0.061 Uiso calc R 1 . .
N N51 0.37010(14) 0.38238(10) 0.59221(17) 0.0211(4) Uani d . 1 . .
H H51 0.3609 0.3281 0.5701 0.025 Uiso d R 1 . .
C C51 0.45152(16) 0.40100(12) 0.6940(2) 0.0187(4) Uani d . 1 . .
C C52 0.50298(16) 0.33741(11) 0.7819(2) 0.0190(4) Uani d . 1 . .
C C53 0.57975(16) 0.35787(12) 0.8904(2) 0.0201(4) Uani d . 1 . .
H H53 0.6104 0.3139 0.9502 0.024 Uiso calc R 1 . .
C C54 0.61272(16) 0.44094(12) 0.9135(2) 0.0195(4) Uani d . 1 . .
C C55 0.56732(16) 0.50417(12) 0.8235(2) 0.0195(4) Uani d . 1 . .
H H55 0.5912 0.5617 0.8358 0.023 Uiso calc R 1 . .
C C56 0.48952(16) 0.48483(12) 0.7185(2) 0.0203(4) Uani d . 1 . .
H H56 0.4597 0.5296 0.6594 0.024 Uiso calc R 1 . .
N N521 0.48079(14) 0.24731(10) 0.76104(18) 0.0218(4) Uani d . 1 . .
O O521 0.52136(12) 0.19654(9) 0.84859(16) 0.0302(4) Uani d . 1 . .
O O522 0.42288(12) 0.22442(8) 0.65621(15) 0.0257(4) Uani d . 1 . .
C C57 0.69856(17) 0.45835(12) 1.0271(2) 0.0218(5) Uani d . 1 . .
O O57 0.73884(13) 0.40563(9) 1.10730(16) 0.0337(4) Uani d . 1 . .
O O58 0.72868(12) 0.54046(8) 1.02999(15) 0.0253(3) Uani d . 1 . .
C C58 0.82269(19) 0.56068(14) 1.1244(2) 0.0308(5) Uani d . 1 . .
H H58A 0.8912 0.5360 1.0856 0.046 Uiso calc R 1 . .
H H58B 0.8103 0.5370 1.2206 0.046 Uiso calc R 1 . .
H H58C 0.8309 0.6229 1.1314 0.046 Uiso calc R 1 . .

loop_
_atom_site_aniso_label
_atom_site_aniso_U_11
_atom_site_aniso_U_22
_atom_site_aniso_U_33
_atom_site_aniso_U_12
_atom_site_aniso_U_13
_atom_site_aniso_U_23
N1 0.0209(8) 0.0140(8) 0.0218(9) -0.0001(6) 0.0000(7) -0.0002(7)
N2 0.0209(9) 0.0165(8) 0.0248(9) 0.0002(7) 0.0013(7) 0.0007(7)
C3 0.0175(10) 0.0166(10) 0.0233(10) -0.0033(8) 0.0041(8) -0.0009(8)
C4 0.0248(11) 0.0158(10) 0.0221(10) -0.0013(8) -0.0002(9) -0.0025(8)
C5 0.0211(10) 0.0179(10) 0.0193(10) -0.0014(8) 0.0023(8) 0.0004(8)
C11 0.0219(10) 0.0160(10) 0.0239(10) -0.0038(8) 0.0074(9) -0.0014(9)
O11 0.0354(9) 0.0154(7) 0.0259(8) -0.0030(6) 0.0001(7) 0.0008(6)
C12 0.0308(12) 0.0201(10) 0.0261(11) -0.0043(9) -0.0008(9) -0.0037(9)
C31 0.0212(11) 0.0165(10) 0.0297(11) 0.0014(8) 0.0009(9) 0.0011(9)
C32 0.0403(14) 0.0153(11) 0.0643(17) 0.0012(10) -0.0118(13) 0.0008(11)
C33 0.0492(16) 0.0355(14) 0.073(2) 0.0189(12) 0.0323(15) 0.0175(14)
C34 0.0477(15) 0.0303(13) 0.0433(15) 0.0144(11) -0.0129(12) -0.0004(11)
N51 0.0280(9) 0.0108(8) 0.0242(9) 0.0001(7) -0.0022(8) -0.0004(7)
C51 0.0217(10) 0.0154(10) 0.0191(10) 0.0010(8) 0.0044(8) -0.0013(8)
C52 0.0224(10) 0.0117(9) 0.0230(10) -0.0005(8) 0.0051(8) -0.0002(8)
C53 0.0216(10) 0.0164(9) 0.0227(10) 0.0042(8) 0.0039(9) 0.0029(8)
C54 0.0208(10) 0.0166(10) 0.0214(10) 0.0006(8) 0.0041(8) 0.0003(8)
C55 0.0214(10) 0.0137(9) 0.0236(10) -0.0007(8) 0.0057(9) 0.0008(8)
C56 0.0234(10) 0.0147(10) 0.0228(11) 0.0023(8) 0.0014(9) 0.0031(8)
N521 0.0236(9) 0.0146(8) 0.0272(9) 0.0007(7) 0.0023(8) 0.0010(7)
O521 0.0358(9) 0.0144(7) 0.0398(9) 0.0018(6) -0.0078(7) 0.0063(7)
O522 0.0354(9) 0.0143(7) 0.0272(8) -0.0017(6) -0.0050(7) -0.0018(6)
C57 0.0254(11) 0.0171(10) 0.0231(11) 0.0025(8) 0.0041(9) -0.0012(9)
O57 0.0468(10) 0.0183(8) 0.0349(9) 0.0033(7) -0.0147(8) 0.0003(7)
O58 0.0300(8) 0.0173(7) 0.0280(8) -0.0043(6) -0.0064(6) 0.0004(6)
C58 0.0339(13) 0.0282(12) 0.0298(12) -0.0074(9) -0.0078(10) -0.0001(10)

loop_
_atom_type_symbol
_atom_type_description
_atom_type_scat_dispersion_real
_atom_type_scat_dispersion_imag
_atom_type_scat_source
C C 0.0033 0.0016 'International Tables Vol C Tables 4.2.6.8 and 6.1.1.4'
H H 0.0000 0.0000 'International Tables Vol C Tables 4.2.6.8 and 6.1.1.4'
N N 0.0061 0.0033 'International Tables Vol C Tables 4.2.6.8 and 6.1.1.4'
O O 0.0106 0.0060 'International Tables Vol C Tables 4.2.6.8 and 6.1.1.4'

loop_
_geom_angle_atom_site_label_1
_geom_angle_atom_site_label_2
_geom_angle_atom_site_label_3
_geom_angle_site_symmetry_1
_geom_angle_site_symmetry_3
_geom_angle
_geom_angle_publ_flag
C5 N1 N2 . . 110.72(15) ?
C5 N1 C11 . . 129.15(16) ?
N2 N1 C11 . . 119.46(15) ?
C3 N2 N1 . . 104.66(15) ?
N2 C3 C4 . . 112.37(17) ?
N2 C3 C31 . . 121.20(17) ?
C4 C3 C31 . . 126.32(17) ?
C5 C4 C3 . . 105.77(17) ?
C5 C4 H4 . . 127.1 ?
C3 C4 H4 . . 127.1 ?
C4 C5 N51 . . 134.62(18) y
C4 C5 N1 . . 106.48(17) ?
N1 C5 N51 . . 118.89(16) y
O11 C11 N1 . . 119.59(18) ?
O11 C11 C12 . . 124.07(18) ?
N1 C11 C12 . . 116.33(17) ?
C11 C12 H12A . . 109.5 ?
C11 C12 H12B . . 109.5 ?
H12A C12 H12B . . 109.5 ?
C11 C12 H12C . . 109.5 ?
H12A C12 H12C . . 109.5 ?
H12B C12 H12C . . 109.5 ?
C3 C31 C33 . . 107.81(17) ?
C3 C31 C34 . . 110.57(17) ?
C33 C31 C34 . . 110.0(2) ?
C3 C31 C32 . . 110.02(16) ?
C33 C31 C32 . . 109.4(2) ?
C34 C31 C32 . . 108.97(19) ?
C31 C32 H32A . . 109.5 ?
C31 C32 H32B . . 109.5 ?
H32A C32 H32B . . 109.5 ?
C31 C32 H32C . . 109.5 ?
H32A C32 H32C . . 109.5 ?
H32B C32 H32C . . 109.5 ?
C31 C33 H33A . . 109.5 ?
C31 C33 H33B . . 109.5 ?
H33A C33 H33B . . 109.5 ?
C31 C33 H33C . . 109.5 ?
H33A C33 H33C . . 109.5 ?
H33B C33 H33C . . 109.5 ?
C31 C34 H34A . . 109.5 ?
C31 C34 H34B . . 109.5 ?
H34A C34 H34B . . 109.5 ?
C31 C34 H34C . . 109.5 ?
H34A C34 H34C . . 109.5 ?
H34B C34 H34C . . 109.5 ?
C5 N51 C51 . . 127.15(16) y
C51 N51 H51 . . 116.6 ?
C5 N51 H51 . . 116.2 ?
N51 C51 C56 . . 122.03(17) ?
N51 C51 C52 . . 122.32(17) ?
C56 C51 C52 . . 115.66(18) ?
C53 C52 C51 . . 121.58(17) ?
C53 C52 N521 . . 116.06(17) ?
C51 C52 N521 . . 122.34(17) ?
C54 C53 C52 . . 120.98(18) ?
C54 C53 H53 . . 119.5 ?
C52 C53 H53 . . 119.5 ?
C53 C54 C55 . . 118.42(18) ?
C53 C54 C57 . . 118.44(18) ?
C55 C54 C57 . . 123.06(17) ?
C56 C55 C54 . . 120.98(18) ?
C56 C55 H55 . . 119.5 ?
C54 C55 H55 . . 119.5 ?
C55 C56 C51 . . 122.26(18) ?
C55 C56 H56 . . 118.9 ?
C51 C56 H56 . . 118.9 ?
O521 N521 O522 . . 122.38(16) ?
O521 N521 C52 . . 118.51(16) ?
O522 N521 C52 . . 119.10(16) ?
O57 C57 O58 . . 123.18(19) ?
O57 C57 C54 . . 124.86(18) ?
O58 C57 C54 . . 111.95(17) ?
C57 O58 C58 . . 115.42(16) ?
O58 C58 H58A . . 109.5 ?
O58 C58 H58B . . 109.5 ?
H58A C58 H58B . . 109.5 ?
O58 C58 H58C . . 109.5 ?
H58A C58 H58C . . 109.5 ?
H58B C58 H58C . . 109.5 ?

loop_
_geom_bond_atom_site_label_1
_geom_bond_atom_site_label_2
_geom_bond_site_symmetry_2
_geom_bond_distance
_geom_bond_publ_flag
N1 C5 . 1.382(2) ?
N1 N2 . 1.385(2) ?
N1 C11 . 1.391(2) ?
N2 C3 . 1.306(2) ?
C3 C4 . 1.409(3) ?
C3 C31 . 1.505(3) ?
C4 C5 . 1.355(3) ?
C4 H4 . 0.9500 ?
C5 N51 . 1.375(2) ?
C11 O11 . 1.211(2) ?
C11 C12 . 1.475(3) ?
C12 H12A . 0.9800 ?
C12 H12B . 0.9800 ?
C12 H12C . 0.9800 ?
C31 C33 . 1.513(3) ?
C31 C34 . 1.515(3) ?
C31 C32 . 1.516(3) ?
C32 H32A . 0.9800 ?
C32 H32B . 0.9800 ?
C32 H32C . 0.9800 ?
C33 H33A . 0.9800 ?
C33 H33B . 0.9800 ?
C33 H33C . 0.9800 ?
C34 H34A . 0.9800 ?
C34 H34B . 0.9800 ?
C34 H34C . 0.9800 ?
N51 H51 . 0.8801 ?
C51 C52 . 1.413(3) y
C52 C53 . 1.375(3) y
C53 C54 . 1.372(3) y
C53 H53 . 0.9500 ?
C54 C55 . 1.392(3) y
C56 C51 . 1.404(3) y
C55 C56 . 1.357(3) y
C55 H55 . 0.9500 ?
C56 H56 . 0.9500 ?
N51 C51 . 1.363(3) y
C52 N521 . 1.446(2) y
N521 O521 . 1.224(2) y
N521 O522 . 1.227(2) y
C54 C57 . 1.470(3) y
C57 O57 . 1.200(2) y
C57 O58 . 1.334(2) ?
O58 C58 . 1.434(2) ?
C58 H58A . 0.9800 ?
C58 H58B . 0.9800 ?
C58 H58C . 0.9800 ?

loop_
_geom_hbond_atom_site_label_D
_geom_hbond_atom_site_label_H
_geom_hbond_atom_site_label_A
_geom_hbond_site_symmetry_A
_geom_hbond_distance_DH
_geom_hbond_distance_HA
_geom_hbond_distance_DA
_geom_hbond_angle_DHA
_geom_hbond_publ_flag
N51 H51 O11 . 0.88 2.02 2.694(2) 132 y
N51 H51 O522 . 0.88 1.94 2.614(2) 132 y
C55 H55 O522 2_656 0.95 2.55 3.452(2) 158 y

loop_
_geom_torsion_atom_site_label_1
_geom_torsion_atom_site_label_2
_geom_torsion_atom_site_label_3
_geom_torsion_atom_site_label_4
_geom_torsion_site_symmetry_1
_geom_torsion_site_symmetry_2
_geom_torsion_site_symmetry_3
_geom_torsion_site_symmetry_4
_geom_torsion
_geom_torsion_publ_flag
C5 N1 N2 C3 . . . . -0.8(2) ?
C11 N1 N2 C3 . . . . 170.69(17) ?
N1 N2 C3 C4 . . . . 0.4(2) ?
N1 N2 C3 C31 . . . . -176.11(16) ?
N2 C3 C4 C5 . . . . 0.0(2) ?
C31 C3 C4 C5 . . . . 176.38(18) ?
C3 C4 C5 N51 . . . . -179.0(2) ?
C3 C4 C5 N1 . . . . -0.5(2) ?
N2 N1 C5 C4 . . . . 0.8(2) ?
C11 N1 C5 C4 . . . . -169.58(18) ?
N2 N1 C5 N51 . . . . 179.59(16) ?
C11 N1 C5 N51 . . . . 9.2(3) ?
C5 N1 C11 O11 . . . . 0.6(3) ?
N2 N1 C11 O11 . . . . -169.03(17) y
C5 N1 C11 C12 . . . . -178.64(18) ?
N2 N1 C11 C12 . . . . 11.7(3) y
N2 C3 C31 C33 . . . . 95.7(2) ?
C4 C3 C31 C33 . . . . -80.3(3) ?
N2 C3 C31 C34 . . . . -24.6(3) ?
C4 C3 C31 C34 . . . . 159.3(2) ?
N2 C3 C31 C32 . . . . -145.1(2) ?
C4 C3 C31 C32 . . . . 38.9(3) ?
C4 C5 N51 C51 . . . . -15.6(4) ?
N1 C5 N51 C51 . . . . 166.06(18) y
C5 N51 C51 C56 . . . . -10.8(3) ?
C5 N51 C51 C52 . . . . 169.05(18) y
N51 C51 C52 C53 . . . . -175.75(18) ?
C56 C51 C52 C53 . . . . 4.1(3) ?
N51 C51 C52 N521 . . . . 6.0(3) ?
C56 C51 C52 N521 . . . . -174.10(17) ?
C51 C52 C53 C54 . . . . -2.7(3) ?
N521 C52 C53 C54 . . . . 175.66(17) ?
C52 C53 C54 C55 . . . . -0.6(3) ?
C52 C53 C54 C57 . . . . -177.48(18) ?
C53 C54 C55 C56 . . . . 2.2(3) ?
C57 C54 C55 C56 . . . . 178.92(19) ?
C54 C55 C56 C51 . . . . -0.5(3) ?
N51 C51 C56 C55 . . . . 177.33(18) ?
C52 C51 C56 C55 . . . . -2.6(3) ?
C51 C52 N521 O521 . . . . -174.16(17) y
C51 C52 N521 O522 . . . . 6.3(3) y
C53 C52 N521 O521 . . . . 7.5(3) ?
C53 C52 N521 O522 . . . . -171.99(17) ?
C53 C54 C57 O57 . . . . -3.9(3) y
C55 C54 C57 O57 . . . . 179.4(2) ?
C53 C54 C57 O58 . . . . 175.12(17) y
C55 C54 C57 O58 . . . . -1.6(3) ?
O57 C57 O58 C58 . . . . 7.1(3) ?
C54 C57 O58 C58 . . . . -171.90(17) ?
